data_7203416
loop_
_publ_author_name
'Agata Bia\/lo\'nska'
'Zbigniew Ciunik'

_publ_section_title
;
 Hydrophilic and hydrophobic pockets at surfaces of strychninium
 self-assemblies in pseudopolymorphous crystals of strychninium salts
;
_journal_issue 8
_journal_name_full CrystEngComm
_journal_page_first 640
_journal_paper_doi 10.1039/b605203g
_journal_volume 8
_journal_year 2006
_chemical_absolute_configuration adrm
_chemical_formula_moiety '2(C21 H23 N2 O2), C12 H10 N2 O7, 4(H2 O)'
_chemical_formula_sum 'C54 H64 N6 O15'
_chemical_formula_weight 1037.11
_chemical_name_systematic
; 
 distrychninium N-4-nitrobenzoyl-D-glutamate tetrahydrate 
;
_space_group_IT_number 19
_symmetry_cell_setting orthorhombic
_symmetry_space_group_name_Hall 'P 2ac 2ab'
_symmetry_space_group_name_H-M 'P 21 21 21'
_atom_sites_solution_hydrogens geom
_atom_sites_solution_primary direct
_atom_sites_solution_secondary difmap
_audit_creation_method SHELXL-97
_cell_angle_alpha 90.00
_cell_angle_beta 90.00
_cell_angle_gamma 90.00
_cell_formula_units_Z 4
_cell_length_a 7.7760(8)
_cell_length_b 11.0545(11)
_cell_length_c 56.587(6)
_cell_measurement_reflns_used 2890
_cell_measurement_temperature 100(2)
_cell_measurement_theta_max 76.66
_cell_measurement_theta_min 4.29
_cell_volume 4864.2(9)
_computing_cell_refinement 'CrysAlis RED (Oxford Diffraction, 2003)'
_computing_data_collection 'CrysAlis CCD (Oxford Diffraction, 2003)'
_computing_data_reduction 'CrysAlis RED'
_computing_molecular_graphics 'SHELXTL (Bruker, 1997)'
_computing_publication_material SHELXL97
_computing_structure_refinement 'SHELXL97 (Sheldrick, 1997)'
_computing_structure_solution 'SHELXS97 (Sheldrick, 1997)'
_diffrn_ambient_temperature 100(2)
_diffrn_measured_fraction_theta_full 0.972
_diffrn_measured_fraction_theta_max 0.972
_diffrn_measurement_device_type 'Oxford Diffraction KM4 Xcalibur'
_diffrn_measurement_method '\w and \f'
_diffrn_radiation_monochromator graphite
_diffrn_radiation_source 'fine-focus sealed tube'
_diffrn_radiation_type CuK\a
_diffrn_radiation_wavelength 1.54180
_diffrn_reflns_av_R_equivalents 0.0784
_diffrn_reflns_av_sigmaI/netI 0.0747
_diffrn_reflns_limit_h_max 9
_diffrn_reflns_limit_h_min -8
_diffrn_reflns_limit_k_max 11
_diffrn_reflns_limit_k_min -13
_diffrn_reflns_limit_l_max 48
_diffrn_reflns_limit_l_min -70
_diffrn_reflns_number 33245
_diffrn_reflns_theta_full 76.66
_diffrn_reflns_theta_max 76.66
_diffrn_reflns_theta_min 4.29
_diffrn_standards_number 0
_exptl_absorpt_coefficient_mu 0.863
_exptl_absorpt_correction_type none
_exptl_crystal_colour colourless
_exptl_crystal_density_diffrn 1.416
_exptl_crystal_density_method 'not measured'
_exptl_crystal_description block
_exptl_crystal_F_000 2200
_exptl_crystal_size_max 0.3
_exptl_crystal_size_mid 0.2
_exptl_crystal_size_min 0.2
_refine_diff_density_max 0.483
_refine_diff_density_min -0.420
_refine_diff_density_rms 0.072
_refine_ls_abs_structure_Flack 0.1(2)
_refine_ls_extinction_coef 0.00120(14)
_refine_ls_extinction_expression Fc^*^=kFc[1+0.001xFc^2^\l^3^/sin(2\q)]^-1/4^
_refine_ls_extinction_method SHELXL
_refine_ls_goodness_of_fit_ref 1.001
_refine_ls_hydrogen_treatment constr
_refine_ls_matrix_type full
_refine_ls_number_parameters 677
_refine_ls_number_reflns 9638
_refine_ls_number_restraints 0
_refine_ls_restrained_S_all 1.001
_refine_ls_R_factor_all 0.0796
_refine_ls_R_factor_gt 0.0633
_refine_ls_shift/su_max 0.001
_refine_ls_shift/su_mean 0.000
_refine_ls_structure_factor_coef Fsqd
_refine_ls_weighting_details 'calc w=1/[\s^2^(Fo^2^)+(0.0930P)^2^+0.0000P] where P=(Fo^2^+2Fc^2^)/3'
_refine_ls_weighting_scheme calc
_refine_ls_wR_factor_gt 0.1539
_refine_ls_wR_factor_ref 0.1689
_reflns_number_gt 7035
_reflns_number_total 9638
_reflns_threshold_expression >2sigma(I)
_cod_data_source_file b605203g.txt
_cod_data_source_block 3
_cod_database_code 7203416

loop_
_symmetry_equiv_pos_as_xyz
'x, y, z'
'-x+1/2, -y, z+1/2'
'-x, y+1/2, -z+1/2'
'x+1/2, -y+1/2, -z'

loop_
_atom_site_label
_atom_site_type_symbol
_atom_site_fract_x
_atom_site_fract_y
_atom_site_fract_z
_atom_site_U_iso_or_equiv
_atom_site_adp_type
_atom_site_occupancy
_atom_site_symmetry_multiplicity
_atom_site_calc_flag
_atom_site_refinement_flags
_atom_site_disorder_assembly
_atom_site_disorder_group
O1 O 0.8106(4) 1.5010(2) 0.90620(4) 0.0310(6) Uani 1 1 d . . .
O2 O 0.7018(4) 1.5443(2) 0.82497(4) 0.0286(6) Uani 1 1 d . . .
N1 N 0.5478(4) 1.4267(2) 0.85085(5) 0.0225(6) Uani 1 1 d . . .
N2 N 0.2746(4) 1.2715(3) 0.91658(5) 0.0265(6) Uani 1 1 d . . .
H2C H 0.1779 1.2287 0.9215 0.032 Uiso 1 1 calc R . .
C1 C 0.3725(5) 1.4294(3) 0.81319(6) 0.0266(7) Uani 1 1 d . . .
H1 H 0.4605 1.4623 0.8035 0.032 Uiso 1 1 calc R . .
C2 C 0.2105(5) 1.4021(3) 0.80418(6) 0.0275(8) Uani 1 1 d . . .
H2 H 0.1876 1.4186 0.7880 0.033 Uiso 1 1 calc R . .
C3 C 0.0819(5) 1.3521(3) 0.81785(7) 0.0297(8) Uani 1 1 d . . .
H3C H -0.0268 1.3343 0.8110 0.036 Uiso 1 1 calc R . .
C4 C 0.1115(5) 1.3277(3) 0.84174(6) 0.0271(7) Uani 1 1 d . . .
H4 H 0.0239 1.2926 0.8512 0.033 Uiso 1 1 calc R . .
C5 C 0.2705(5) 1.3553(3) 0.85134(6) 0.0225(7) Uani 1 1 d . . .
C6 C 0.3998(5) 1.4062(3) 0.83724(6) 0.0230(7) Uani 1 1 d . . .
C7 C 0.3394(5) 1.3287(3) 0.87581(6) 0.0219(7) Uani 1 1 d . . .
C8 C 0.5136(5) 1.3992(3) 0.87623(6) 0.0219(7) Uani 1 1 d . . .
H8 H 0.6065 1.3460 0.8826 0.026 Uiso 1 1 calc R . .
C9 C 0.6791(4) 1.5066(3) 0.84521(6) 0.0227(7) Uani 1 1 d . . .
C10 C 0.7916(5) 1.5418(3) 0.86568(6) 0.0300(8) Uani 1 1 d . . .
H10A H 0.8541 1.6165 0.8612 0.036 Uiso 1 1 calc R . .
H10B H 0.8787 1.4774 0.8678 0.036 Uiso 1 1 calc R . .
C11 C 0.7044(5) 1.5641(3) 0.88980(6) 0.0252(7) Uani 1 1 d . . .
H11 H 0.7074 1.6526 0.8935 0.030 Uiso 1 1 calc R . .
C12 C 0.7673(6) 1.5207(4) 0.93065(7) 0.0372(9) Uani 1 1 d . . .
H12A H 0.7195 1.6031 0.9326 0.045 Uiso 1 1 calc R . .
H12B H 0.8725 1.5145 0.9404 0.045 Uiso 1 1 calc R . .
C13 C 0.6388(6) 1.4298(4) 0.93882(7) 0.0332(9) Uani 1 1 d . . .
H13 H 0.6719 1.3720 0.9504 0.040 Uiso 1 1 calc R . .
C14 C 0.4787(5) 1.4271(3) 0.93040(6) 0.0277(8) Uani 1 1 d . . .
C15 C 0.3491(5) 1.3332(3) 0.93790(6) 0.0312(8) Uani 1 1 d . . .
H15A H 0.4054 1.2725 0.9482 0.037 Uiso 1 1 calc R . .
H15B H 0.2559 1.3722 0.9471 0.037 Uiso 1 1 calc R . .
C16 C 0.3991(6) 1.1819(3) 0.90574(7) 0.0320(8) Uani 1 1 d . . .
H16A H 0.5193 1.2034 0.9097 0.038 Uiso 1 1 calc R . .
H16B H 0.3755 1.0989 0.9114 0.038 Uiso 1 1 calc R . .
C17 C 0.3676(6) 1.1916(3) 0.87945(6) 0.0296(8) Uani 1 1 d . . .
H17A H 0.2647 1.1449 0.8747 0.035 Uiso 1 1 calc R . .
H17B H 0.4681 1.1626 0.8704 0.035 Uiso 1 1 calc R . .
C18 C 0.5169(5) 1.5214(3) 0.88893(6) 0.0232(7) Uani 1 1 d . . .
H18 H 0.4553 1.5794 0.8783 0.028 Uiso 1 1 calc R . .
C19 C 0.4137(5) 1.5182(3) 0.91225(6) 0.0252(7) Uani 1 1 d . . .
H19 H 0.4162 1.6007 0.9195 0.030 Uiso 1 1 calc R . .
C20 C 0.2281(5) 1.4879(3) 0.90555(6) 0.0265(7) Uani 1 1 d . . .
H20A H 0.1524 1.4982 0.9195 0.032 Uiso 1 1 calc R . .
H20B H 0.1881 1.5434 0.8930 0.032 Uiso 1 1 calc R . .
C21 C 0.2185(5) 1.3584(3) 0.89688(6) 0.0250(7) Uani 1 1 d . . .
H21 H 0.0972 1.3397 0.8923 0.030 Uiso 1 1 calc R . .
O1A O 0.4347(3) 0.8555(2) 0.74887(4) 0.0260(5) Uani 1 1 d . . .
O2A O -0.0162(4) 1.1324(2) 0.73614(4) 0.0300(6) Uani 1 1 d . . .
N1A N 0.0027(4) 1.0049(2) 0.76783(5) 0.0208(6) Uani 1 1 d . . .
N2A N 0.2264(4) 0.7929(2) 0.83096(5) 0.0238(6) Uani 1 1 d . . .
H2D H 0.2092 0.7753 0.8469 0.029 Uiso 1 1 calc R . .
C1A C -0.2256(5) 1.1584(3) 0.77854(6) 0.0238(7) Uani 1 1 d . . .
H1A H -0.2466 1.1840 0.7628 0.029 Uiso 1 1 calc R . .
C2A C -0.3134(5) 1.2089(3) 0.79758(7) 0.0254(7) Uani 1 1 d . . .
H2A H -0.3948 1.2713 0.7947 0.030 Uiso 1 1 calc R . .
C3A C -0.2861(5) 1.1712(3) 0.82068(6) 0.0258(7) Uani 1 1 d . . .
H3A H -0.3476 1.2079 0.8333 0.031 Uiso 1 1 calc R . .
C4A C -0.1682(5) 1.0791(3) 0.82535(6) 0.0220(7) Uani 1 1 d . . .
H4A H -0.1497 1.0520 0.8411 0.026 Uiso 1 1 calc R . .
C5A C -0.0788(4) 1.0281(3) 0.80680(6) 0.0219(7) Uani 1 1 d . . .
C6A C -0.1054(4) 1.0686(3) 0.78368(6) 0.0192(6) Uani 1 1 d . . .
C7A C 0.0455(5) 0.9231(3) 0.80699(6) 0.0207(7) Uani 1 1 d . . .
C8A C 0.1251(4) 0.9289(3) 0.78166(6) 0.0197(6) Uani 1 1 d . . .
H8A H 0.1303 0.8457 0.7747 0.024 Uiso 1 1 calc R . .
C9A C 0.0581(5) 1.0496(3) 0.74658(6) 0.0231(7) Uani 1 1 d . . .
C10A C 0.2138(5) 0.9861(3) 0.73669(6) 0.0235(7) Uani 1 1 d . . .
H10C H 0.2539 1.0312 0.7226 0.028 Uiso 1 1 calc R . .
H10D H 0.1787 0.9045 0.7314 0.028 Uiso 1 1 calc R . .
C11A C 0.3666(5) 0.9725(3) 0.75404(6) 0.0235(7) Uani 1 1 d . . .
H11A H 0.4553 1.0354 0.7504 0.028 Uiso 1 1 calc R . .
C12A C 0.5851(5) 0.8204(3) 0.76196(7) 0.0283(8) Uani 1 1 d . . .
H12C H 0.6562 0.8928 0.7652 0.034 Uiso 1 1 calc R . .
H12D H 0.6545 0.7637 0.7523 0.034 Uiso 1 1 calc R . .
C13A C 0.5381(5) 0.7609(3) 0.78493(7) 0.0271(7) Uani 1 1 d . . .
H13A H 0.5640 0.6777 0.7873 0.033 Uiso 1 1 calc R . .
C14A C 0.4602(5) 0.8233(3) 0.80215(6) 0.0237(7) Uani 1 1 d . . .
C15A C 0.4108(5) 0.7661(3) 0.82548(6) 0.0265(7) Uani 1 1 d . . .
H15C H 0.4282 0.6775 0.8246 0.032 Uiso 1 1 calc R . .
H15D H 0.4851 0.7983 0.8382 0.032 Uiso 1 1 calc R . .
C16A C 0.1032(5) 0.7160(3) 0.81701(6) 0.0231(7) Uani 1 1 d . . .
H16C H 0.0625 0.6466 0.8265 0.028 Uiso 1 1 calc R . .
H16D H 0.1584 0.6850 0.8024 0.028 Uiso 1 1 calc R . .
C17A C -0.0452(5) 0.8009(3) 0.81102(6) 0.0237(7) Uani 1 1 d . . .
H17C H -0.1282 0.8059 0.8242 0.028 Uiso 1 1 calc R . .
H17D H -0.1062 0.7740 0.7966 0.028 Uiso 1 1 calc R . .
C18A C 0.3014(4) 0.9900(3) 0.77953(6) 0.0226(7) Uani 1 1 d . . .
H18A H 0.2791 1.0787 0.7812 0.027 Uiso 1 1 calc R . .
C19A C 0.4228(5) 0.9569(3) 0.79996(6) 0.0231(7) Uani 1 1 d . . .
H19A H 0.5339 1.0012 0.7978 0.028 Uiso 1 1 calc R . .
C20A C 0.3370(5) 1.0014(3) 0.82261(6) 0.0237(7) Uani 1 1 d . . .
H20C H 0.3050 1.0877 0.8210 0.028 Uiso 1 1 calc R . .
H20D H 0.4177 0.9937 0.8361 0.028 Uiso 1 1 calc R . .
C21A C 0.1763(5) 0.9254(3) 0.82720(6) 0.0218(7) Uani 1 1 d . . .
H21A H 0.1184 0.9560 0.8418 0.026 Uiso 1 1 calc R . .
O3 O 0.0030(4) 1.1439(2) 0.92892(5) 0.0344(6) Uani 1 1 d . . .
O4 O 0.1906(4) 1.0469(3) 0.95228(5) 0.0389(7) Uani 1 1 d . . .
O5 O 0.1890(5) 0.7583(2) 0.87653(5) 0.0424(8) Uani 1 1 d . . .
O6 O -0.0705(4) 0.8343(3) 0.87067(5) 0.0418(7) Uani 1 1 d . . .
O7 O -0.2720(4) 0.7668(3) 0.96669(5) 0.0398(7) Uani 1 1 d . . .
O8 O 0.3619(7) 0.3271(4) 0.99988(8) 0.0853(15) Uani 1 1 d . . .
O9 O 0.1571(6) 0.3104(3) 1.02543(7) 0.0729(12) Uani 1 1 d . . .
N3 N -0.0165(5) 0.8641(3) 0.96077(5) 0.0330(7) Uani 1 1 d . . .
H3B H 0.0903 0.8710 0.9657 0.040 Uiso 1 1 calc R . .
N4 N 0.2253(7) 0.3589(4) 1.00848(8) 0.0558(12) Uani 1 1 d . . .
C22 C 0.0487(6) 1.0563(3) 0.94227(7) 0.0314(8) Uani 1 1 d . . .
C23 C -0.0839(6) 0.9537(3) 0.94436(7) 0.0321(8) Uani 1 1 d . . .
H23 H -0.1947 0.9868 0.9506 0.038 Uiso 1 1 calc R . .
C24 C -0.1140(6) 0.8974(3) 0.91963(7) 0.0348(9) Uani 1 1 d . . .
H24A H -0.2053 0.8352 0.9207 0.042 Uiso 1 1 calc R . .
H24B H -0.1537 0.9610 0.9086 0.042 Uiso 1 1 calc R . .
C25 C 0.0476(7) 0.8404(4) 0.91007(7) 0.0469(11) Uani 1 1 d . . .
H25A H 0.0692 0.7651 0.9191 0.056 Uiso 1 1 calc R . .
H25B H 0.1445 0.8960 0.9134 0.056 Uiso 1 1 calc R . .
C26 C 0.0514(6) 0.8093(3) 0.88372(7) 0.0354(9) Uani 1 1 d . . .
C27 C -0.1139(6) 0.7697(3) 0.96871(7) 0.0344(9) Uani 1 1 d . . .
C28 C -0.0186(6) 0.6666(3) 0.97976(7) 0.0324(8) Uani 1 1 d . . .
C29 C -0.1132(7) 0.5835(4) 0.99305(7) 0.0392(10) Uani 1 1 d . . .
H29 H -0.2328 0.5957 0.9955 0.047 Uiso 1 1 calc R . .
C30 C -0.0313(7) 0.4826(4) 1.00269(7) 0.0452(11) Uani 1 1 d . . .
H30 H -0.0933 0.4264 1.0121 0.054 Uiso 1 1 calc R . .
C31 C 0.1390(7) 0.4663(4) 0.99833(7) 0.0418(11) Uani 1 1 d . . .
C32 C 0.2375(7) 0.5449(4) 0.98482(7) 0.0415(10) Uani 1 1 d . . .
H32 H 0.3560 0.5296 0.9820 0.050 Uiso 1 1 calc R . .
C33 C 0.1576(7) 0.6460(4) 0.97556(7) 0.0386(10) Uani 1 1 d . . .
H33 H 0.2217 0.7019 0.9663 0.046 Uiso 1 1 calc R . .
O1W O 0.8293(4) 1.1813(3) 0.88472(5) 0.0431(7) Uani 1 1 d . . .
H11W H 0.8784 1.1678 0.8981 0.065 Uiso 1 1 d R . .
H12W H 0.7633 1.1212 0.8814 0.065 Uiso 1 1 d R . .
O2W O 0.6410(5) 0.9682(3) 0.87057(5) 0.0479(8) Uani 1 1 d . . .
H21W H 0.5543 0.9263 0.8753 0.072 Uiso 1 1 d R . .
H22W H 0.7321 0.9257 0.8729 0.072 Uiso 1 1 d R . .
O3W O 0.4717(5) 0.8260(3) 0.90039(6) 0.0524(8) Uani 1 1 d . . .
H31W H 0.4510 0.8409 0.9150 0.079 Uiso 1 1 d R . .
H32W H 0.3769 0.8075 0.8935 0.079 Uiso 1 1 d R . .
O4W O 0.4160(4) 0.8477(3) 0.94796(5) 0.0465(8) Uani 1 1 d . . .
H41W H 0.3820 0.9212 0.9496 0.070 Uiso 1 1 d R . .
H42W H 0.5139 0.8412 0.9549 0.070 Uiso 1 1 d R . .

loop_
_atom_site_aniso_label
_atom_site_aniso_U_11
_atom_site_aniso_U_22
_atom_site_aniso_U_33
_atom_site_aniso_U_23
_atom_site_aniso_U_13
_atom_site_aniso_U_12
O1 0.0301(14) 0.0388(14) 0.0241(12) 0.0002(11) -0.0035(11) 0.0009(12)
O2 0.0319(14) 0.0258(12) 0.0281(13) 0.0034(10) 0.0022(11) -0.0016(11)
N1 0.0255(15) 0.0196(13) 0.0225(14) 0.0004(10) 0.0036(12) -0.0013(12)
N2 0.0308(17) 0.0235(13) 0.0251(14) 0.0027(12) -0.0013(13) -0.0034(13)
C1 0.032(2) 0.0227(16) 0.0252(17) -0.0010(13) 0.0002(15) 0.0004(15)
C2 0.034(2) 0.0215(16) 0.0266(17) -0.0005(13) -0.0050(16) -0.0018(15)
C3 0.030(2) 0.0267(17) 0.0328(19) -0.0033(14) -0.0085(16) -0.0009(15)
C4 0.0272(18) 0.0227(16) 0.0314(18) -0.0026(13) 0.0006(15) -0.0039(14)
C5 0.0251(17) 0.0161(14) 0.0263(16) -0.0024(12) -0.0004(14) 0.0002(13)
C6 0.0260(18) 0.0149(14) 0.0281(17) -0.0026(12) -0.0026(15) 0.0002(13)
C7 0.0249(17) 0.0178(15) 0.0230(16) 0.0012(12) -0.0015(14) -0.0022(13)
C8 0.0277(18) 0.0189(15) 0.0193(15) 0.0026(12) -0.0003(14) -0.0012(13)
C9 0.0184(15) 0.0218(15) 0.0280(16) 0.0002(13) 0.0018(13) 0.0023(13)
C10 0.0288(19) 0.0321(18) 0.0292(18) -0.0009(14) -0.0005(16) -0.0018(16)
C11 0.0234(18) 0.0224(16) 0.0297(18) -0.0022(13) -0.0006(15) -0.0051(14)
C12 0.038(2) 0.048(2) 0.0258(18) -0.0029(17) 0.0007(17) -0.014(2)
C13 0.039(2) 0.036(2) 0.0254(18) 0.0026(15) -0.0020(17) -0.0070(18)
C14 0.0300(19) 0.0279(17) 0.0251(17) -0.0023(14) 0.0001(15) -0.0057(15)
C15 0.036(2) 0.0319(19) 0.0252(17) 0.0003(14) -0.0022(16) -0.0068(17)
C16 0.040(2) 0.0240(16) 0.0316(19) 0.0008(14) 0.0004(17) 0.0021(16)
C17 0.041(2) 0.0187(16) 0.0287(18) 0.0009(13) 0.0020(16) -0.0015(15)
C18 0.0273(18) 0.0184(15) 0.0239(16) 0.0002(13) -0.0002(14) -0.0021(14)
C19 0.0284(18) 0.0214(15) 0.0258(16) -0.0018(13) 0.0001(14) -0.0056(14)
C20 0.0271(18) 0.0208(16) 0.0316(17) -0.0020(14) 0.0025(15) -0.0002(14)
C21 0.0278(18) 0.0222(16) 0.0251(16) 0.0011(13) -0.0002(15) -0.0013(15)
O1A 0.0263(13) 0.0190(11) 0.0327(13) -0.0061(9) -0.0018(11) 0.0058(10)
O2A 0.0369(15) 0.0245(12) 0.0285(12) 0.0066(10) -0.0013(12) 0.0088(11)
N1A 0.0228(14) 0.0155(12) 0.0240(13) 0.0014(10) 0.0017(12) 0.0033(11)
N2A 0.0279(16) 0.0185(13) 0.0250(14) -0.0002(11) -0.0064(12) 0.0022(12)
C1A 0.0261(17) 0.0150(15) 0.0303(17) 0.0012(12) -0.0024(15) 0.0026(13)
C2A 0.0233(17) 0.0161(15) 0.0367(19) -0.0017(13) 0.0038(15) -0.0021(13)
C3A 0.0277(18) 0.0201(15) 0.0295(17) -0.0050(13) 0.0041(15) 0.0023(14)
C4A 0.0259(18) 0.0175(15) 0.0227(16) -0.0009(12) 0.0002(14) 0.0012(13)
C5A 0.0212(16) 0.0186(15) 0.0259(16) 0.0008(12) -0.0015(13) 0.0021(13)
C6A 0.0176(15) 0.0166(14) 0.0233(15) -0.0005(12) -0.0006(13) 0.0004(12)
C7A 0.0215(17) 0.0150(14) 0.0257(16) 0.0022(12) -0.0039(14) -0.0015(13)
C8A 0.0207(16) 0.0163(14) 0.0220(15) 0.0000(12) -0.0012(13) 0.0000(12)
C9A 0.0284(18) 0.0174(15) 0.0234(16) 0.0003(12) -0.0055(14) -0.0020(14)
C10A 0.0253(17) 0.0213(15) 0.0238(15) 0.0005(13) 0.0041(14) -0.0003(14)
C11A 0.0234(17) 0.0170(15) 0.0300(17) -0.0040(13) 0.0010(14) -0.0010(13)
C12A 0.0209(17) 0.0278(17) 0.036(2) -0.0032(15) 0.0006(15) 0.0024(15)
C13A 0.0238(17) 0.0209(16) 0.0365(19) -0.0009(14) -0.0015(16) -0.0013(14)
C14A 0.0221(17) 0.0181(15) 0.0310(17) -0.0016(13) -0.0040(14) -0.0010(13)
C15A 0.0280(19) 0.0177(15) 0.0339(19) 0.0029(13) -0.0032(16) 0.0053(14)
C16A 0.0248(17) 0.0162(14) 0.0283(17) 0.0011(12) -0.0037(15) 0.0003(13)
C17A 0.0254(17) 0.0149(14) 0.0308(17) 0.0014(12) -0.0031(15) -0.0031(13)
C18A 0.0219(16) 0.0155(14) 0.0302(17) 0.0010(12) -0.0024(14) 0.0001(13)
C19A 0.0202(16) 0.0182(15) 0.0310(18) -0.0025(12) -0.0034(14) -0.0001(13)
C20A 0.0230(17) 0.0192(15) 0.0289(17) -0.0009(13) -0.0033(14) -0.0019(14)
C21A 0.0251(17) 0.0157(14) 0.0245(16) 0.0001(12) -0.0044(14) -0.0008(13)
O3 0.0383(16) 0.0268(13) 0.0382(14) 0.0050(11) 0.0008(13) -0.0072(12)
O4 0.0445(17) 0.0362(14) 0.0360(15) 0.0056(11) -0.0092(14) -0.0091(13)
O5 0.066(2) 0.0318(14) 0.0296(14) -0.0017(11) -0.0034(15) 0.0078(15)
O6 0.0480(18) 0.0474(16) 0.0301(14) 0.0005(12) -0.0033(14) -0.0089(15)
O7 0.0440(18) 0.0333(14) 0.0420(16) 0.0004(12) 0.0060(14) -0.0017(13)
O8 0.119(4) 0.065(2) 0.072(3) 0.019(2) 0.019(3) 0.042(3)
O9 0.089(3) 0.055(2) 0.075(3) 0.038(2) -0.012(2) -0.008(2)
N3 0.045(2) 0.0265(15) 0.0274(15) 0.0055(12) -0.0017(15) -0.0084(14)
N4 0.087(4) 0.0358(19) 0.045(2) 0.0025(17) -0.006(2) 0.002(2)
C22 0.037(2) 0.0264(17) 0.0310(19) 0.0034(14) 0.0047(17) -0.0055(16)
C23 0.039(2) 0.0256(17) 0.0318(19) 0.0050(14) -0.0026(17) -0.0054(16)
C24 0.043(2) 0.0278(18) 0.033(2) 0.0024(15) -0.0072(18) -0.0081(17)
C25 0.064(3) 0.048(2) 0.029(2) -0.0037(18) -0.007(2) 0.009(2)
C26 0.052(3) 0.0241(17) 0.0303(19) 0.0038(15) -0.0067(19) -0.0077(18)
C27 0.045(2) 0.0300(18) 0.0285(18) 0.0003(15) 0.0025(18) -0.0056(17)
C28 0.044(2) 0.0264(18) 0.0269(18) 0.0001(14) 0.0008(17) -0.0037(17)
C29 0.054(3) 0.0301(19) 0.034(2) 0.0028(16) 0.002(2) -0.0100(19)
C30 0.070(3) 0.031(2) 0.035(2) 0.0021(17) 0.004(2) -0.008(2)
C31 0.070(3) 0.0303(19) 0.0255(18) 0.0019(15) 0.000(2) -0.001(2)
C32 0.059(3) 0.033(2) 0.033(2) -0.0030(16) 0.004(2) 0.0016(19)
C33 0.058(3) 0.0313(19) 0.0263(18) 0.0001(15) 0.0007(19) -0.0005(19)
O1W 0.0513(19) 0.0347(14) 0.0432(16) 0.0046(12) -0.0068(15) -0.0043(14)
O2W 0.053(2) 0.0449(17) 0.0457(17) 0.0034(14) -0.0026(16) 0.0022(15)
O3W 0.054(2) 0.0547(19) 0.0486(18) 0.0002(15) 0.0075(17) -0.0016(17)
O4W 0.0464(19) 0.0519(18) 0.0414(16) -0.0031(14) -0.0043(15) -0.0041(16)

loop_
_atom_type_symbol
_atom_type_description
_atom_type_scat_dispersion_real
_atom_type_scat_dispersion_imag
_atom_type_scat_source
C C 0.0181 0.0091 'International Tables Vol C Tables 4.2.6.8 and 6.1.1.4'
H H 0.0000 0.0000 'International Tables Vol C Tables 4.2.6.8 and 6.1.1.4'
N N 0.0311 0.0180 'International Tables Vol C Tables 4.2.6.8 and 6.1.1.4'
O O 0.0492 0.0322 'International Tables Vol C Tables 4.2.6.8 and 6.1.1.4'

loop_
_geom_angle_atom_site_label_1
_geom_angle_atom_site_label_2
_geom_angle_atom_site_label_3
_geom_angle
_geom_angle_site_symmetry_1
_geom_angle_site_symmetry_3
_geom_angle_publ_flag
C11 O1 C12 114.6(3) . . ?
C9 N1 C6 125.5(3) . . ?
C9 N1 C8 118.9(3) . . ?
C6 N1 C8 110.4(3) . . ?
C15 N2 C16 112.0(3) . . ?
C15 N2 C21 114.1(3) . . ?
C16 N2 C21 107.3(3) . . ?
C15 N2 H2C 107.7 . . ?
C16 N2 H2C 107.7 . . ?
C21 N2 H2C 107.7 . . ?
C2 C1 C6 116.9(3) . . ?
C2 C1 H1 121.5 . . ?
C6 C1 H1 121.5 . . ?
C3 C2 C1 122.5(3) . . ?
C3 C2 H2 118.7 . . ?
C1 C2 H2 118.7 . . ?
C2 C3 C4 120.0(4) . . ?
C2 C3 H3C 120.0 . . ?
C4 C3 H3C 120.0 . . ?
C5 C4 C3 119.0(4) . . ?
C5 C4 H4 120.5 . . ?
C3 C4 H4 120.5 . . ?
C4 C5 C6 120.4(3) . . ?
C4 C5 C7 129.2(3) . . ?
C6 C5 C7 110.2(3) . . ?
C1 C6 C5 121.2(3) . . ?
C1 C6 N1 128.9(3) . . ?
C5 C6 N1 109.9(3) . . ?
C5 C7 C17 111.3(3) . . ?
C5 C7 C21 116.6(3) . . ?
C17 C7 C21 101.0(3) . . ?
C5 C7 C8 102.9(3) . . ?
C17 C7 C8 111.4(3) . . ?
C21 C7 C8 114.0(3) . . ?
N1 C8 C18 105.6(3) . . ?
N1 C8 C7 104.0(3) . . ?
C18 C8 C7 117.5(3) . . ?
N1 C8 H8 109.8 . . ?
C18 C8 H8 109.8 . . ?
C7 C8 H8 109.8 . . ?
O2 C9 N1 122.3(3) . . ?
O2 C9 C10 123.1(3) . . ?
N1 C9 C10 114.6(3) . . ?
C9 C10 C11 117.9(3) . . ?
C9 C10 H10A 107.8 . . ?
C11 C10 H10A 107.8 . . ?
C9 C10 H10B 107.8 . . ?
C11 C10 H10B 107.8 . . ?
H10A C10 H10B 107.2 . . ?
O1 C11 C18 114.9(3) . . ?
O1 C11 C10 104.1(3) . . ?
C18 C11 C10 109.9(3) . . ?
O1 C11 H11 109.3 . . ?
C18 C11 H11 109.3 . . ?
C10 C11 H11 109.3 . . ?
O1 C12 C13 110.6(3) . . ?
O1 C12 H12A 109.5 . . ?
C13 C12 H12A 109.5 . . ?
O1 C12 H12B 109.5 . . ?
C13 C12 H12B 109.5 . . ?
H12A C12 H12B 108.1 . . ?
C14 C13 C12 122.0(4) . . ?
C14 C13 H13 119.0 . . ?
C12 C13 H13 119.0 . . ?
C13 C14 C15 122.6(4) . . ?
C13 C14 C19 122.4(3) . . ?
C15 C14 C19 115.0(3) . . ?
N2 C15 C14 110.1(3) . . ?
N2 C15 H15A 109.6 . . ?
C14 C15 H15A 109.6 . . ?
N2 C15 H15B 109.6 . . ?
C14 C15 H15B 109.6 . . ?
H15A C15 H15B 108.1 . . ?
C17 C16 N2 104.4(3) . . ?
C17 C16 H16A 110.9 . . ?
N2 C16 H16A 110.9 . . ?
C17 C16 H16B 110.9 . . ?
N2 C16 H16B 110.9 . . ?
H16A C16 H16B 108.9 . . ?
C16 C17 C7 103.0(3) . . ?
C16 C17 H17A 111.2 . . ?
C7 C17 H17A 111.2 . . ?
C16 C17 H17B 111.2 . . ?
C7 C17 H17B 111.2 . . ?
H17A C17 H17B 109.1 . . ?
C8 C18 C11 107.6(3) . . ?
C8 C18 C19 111.9(3) . . ?
C11 C18 C19 118.2(3) . . ?
C8 C18 H18 106.1 . . ?
C11 C18 H18 106.1 . . ?
C19 C18 H18 106.1 . . ?
C14 C19 C20 109.5(3) . . ?
C14 C19 C18 114.7(3) . . ?
C20 C19 C18 106.5(3) . . ?
C14 C19 H19 108.6 . . ?
C20 C19 H19 108.6 . . ?
C18 C19 H19 108.6 . . ?
C21 C20 C19 109.5(3) . . ?
C21 C20 H20A 109.8 . . ?
C19 C20 H20A 109.8 . . ?
C21 C20 H20B 109.8 . . ?
C19 C20 H20B 109.8 . . ?
H20A C20 H20B 108.2 . . ?
C20 C21 N2 110.0(3) . . ?
C20 C21 C7 114.8(3) . . ?
N2 C21 C7 104.6(3) . . ?
C20 C21 H21 109.1 . . ?
N2 C21 H21 109.1 . . ?
C7 C21 H21 109.1 . . ?
C11A O1A C12A 116.1(3) . . ?
C9A N1A C6A 124.3(3) . . ?
C9A N1A C8A 117.6(3) . . ?
C6A N1A C8A 109.1(3) . . ?
C15A N2A C16A 112.9(3) . . ?
C15A N2A C21A 113.9(3) . . ?
C16A N2A C21A 107.8(3) . . ?
C15A N2A H2D 107.3 . . ?
C16A N2A H2D 107.3 . . ?
C21A N2A H2D 107.3 . . ?
C2A C1A C6A 116.9(3) . . ?
C2A C1A H1A 121.5 . . ?
C6A C1A H1A 121.5 . . ?
C3A C2A C1A 122.2(3) . . ?
C3A C2A H2A 118.9 . . ?
C1A C2A H2A 118.9 . . ?
C2A C3A C4A 119.9(3) . . ?
C2A C3A H3A 120.1 . . ?
C4A C3A H3A 120.1 . . ?
C5A C4A C3A 119.0(3) . . ?
C5A C4A H4A 120.5 . . ?
C3A C4A H4A 120.5 . . ?
C4A C5A C6A 120.4(3) . . ?
C4A C5A C7A 129.1(3) . . ?
C6A C5A C7A 110.3(3) . . ?
C1A C6A C5A 121.5(3) . . ?
C1A C6A N1A 128.3(3) . . ?
C5A C6A N1A 110.2(3) . . ?
C5A C7A C21A 114.7(3) . . ?
C5A C7A C17A 112.4(3) . . ?
C21A C7A C17A 102.0(3) . . ?
C5A C7A C8A 102.4(3) . . ?
C21A C7A C8A 114.9(3) . . ?
C17A C7A C8A 110.7(3) . . ?
N1A C8A C18A 106.3(3) . . ?
N1A C8A C7A 104.6(3) . . ?
C18A C8A C7A 116.4(3) . . ?
N1A C8A H8A 109.8 . . ?
C18A C8A H8A 109.8 . . ?
C7A C8A H8A 109.8 . . ?
O2A C9A N1A 122.8(3) . . ?
O2A C9A C10A 123.0(3) . . ?
N1A C9A C10A 114.2(3) . . ?
C9A C10A C11A 115.2(3) . . ?
C9A C10A H10C 108.5 . . ?
C11A C10A H10C 108.5 . . ?
C9A C10A H10D 108.5 . . ?
C11A C10A H10D 108.5 . . ?
H10C C10A H10D 107.5 . . ?
O1A C11A C18A 115.3(3) . . ?
O1A C11A C10A 104.0(3) . . ?
C18A C11A C10A 109.2(3) . . ?
O1A C11A H11A 109.4 . . ?
C18A C11A H11A 109.4 . . ?
C10A C11A H11A 109.4 . . ?
O1A C12A C13A 111.5(3) . . ?
O1A C12A H12C 109.3 . . ?
C13A C12A H12C 109.3 . . ?
O1A C12A H12D 109.3 . . ?
C13A C12A H12D 109.3 . . ?
H12C C12A H12D 108.0 . . ?
C14A C13A C12A 120.9(3) . . ?
C14A C13A H13A 119.5 . . ?
C12A C13A H13A 119.5 . . ?
C13A C14A C19A 122.1(3) . . ?
C13A C14A C15A 122.3(3) . . ?
C19A C14A C15A 115.6(3) . . ?
N2A C15A C14A 109.9(3) . . ?
N2A C15A H15C 109.7 . . ?
C14A C15A H15C 109.7 . . ?
N2A C15A H15D 109.7 . . ?
C14A C15A H15D 109.7 . . ?
H15C C15A H15D 108.2 . . ?
N2A C16A C17A 104.5(3) . . ?
N2A C16A H16C 110.8 . . ?
C17A C16A H16C 110.8 . . ?
N2A C16A H16D 110.8 . . ?
C17A C16A H16D 110.8 . . ?
H16C C16A H16D 108.9 . . ?
C16A C17A C7A 103.1(3) . . ?
C16A C17A H17C 111.2 . . ?
C7A C17A H17C 111.2 . . ?
C16A C17A H17D 111.2 . . ?
C7A C17A H17D 111.2 . . ?
H17C C17A H17D 109.1 . . ?
C8A C18A C19A 112.6(3) . . ?
C8A C18A C11A 108.2(3) . . ?
C19A C18A C11A 118.2(3) . . ?
C8A C18A H18A 105.6 . . ?
C19A C18A H18A 105.6 . . ?
C11A C18A H18A 105.6 . . ?
C14A C19A C20A 109.3(3) . . ?
C14A C19A C18A 114.4(3) . . ?
C20A C19A C18A 106.7(3) . . ?
C14A C19A H19A 108.8 . . ?
C20A C19A H19A 108.8 . . ?
C18A C19A H19A 108.8 . . ?
C19A C20A C21A 108.9(3) . . ?
C19A C20A H20C 109.9 . . ?
C21A C20A H20C 109.9 . . ?
C19A C20A H20D 109.9 . . ?
C21A C20A H20D 109.9 . . ?
H20C C20A H20D 108.3 . . ?
C20A C21A N2A 110.0(3) . . ?
C20A C21A C7A 115.2(3) . . ?
N2A C21A C7A 104.9(2) . . ?
C20A C21A H21A 108.9 . . ?
N2A C21A H21A 108.9 . . ?
C7A C21A H21A 108.9 . . ?
C27 N3 C23 122.1(4) . . ?
C27 N3 H3B 119.0 . . ?
C23 N3 H3B 119.0 . . ?
O9 N4 O8 124.4(5) . . ?
O9 N4 C31 117.5(5) . . ?
O8 N4 C31 118.1(4) . . ?
O4 C22 O3 125.4(4) . . ?
O4 C22 C23 119.8(3) . . ?
O3 C22 C23 114.7(4) . . ?
N3 C23 C22 108.1(3) . . ?
N3 C23 C24 110.9(3) . . ?
C22 C23 C24 109.2(3) . . ?
N3 C23 H23 109.6 . . ?
C22 C23 H23 109.6 . . ?
C24 C23 H23 109.6 . . ?
C25 C24 C23 111.5(4) . . ?
C25 C24 H24A 109.3 . . ?
C23 C24 H24A 109.3 . . ?
C25 C24 H24B 109.3 . . ?
C23 C24 H24B 109.3 . . ?
H24A C24 H24B 108.0 . . ?
C24 C25 C26 117.4(4) . . ?
C24 C25 H25A 107.9 . . ?
C26 C25 H25A 107.9 . . ?
C24 C25 H25B 107.9 . . ?
C26 C25 H25B 107.9 . . ?
H25A C25 H25B 107.2 . . ?
O6 C26 O5 123.6(4) . . ?
O6 C26 C25 121.2(4) . . ?
O5 C26 C25 115.2(4) . . ?
O7 C27 N3 122.8(4) . . ?
O7 C27 C28 120.8(4) . . ?
N3 C27 C28 116.4(4) . . ?
C29 C28 C33 119.8(4) . . ?
C29 C28 C27 117.7(4) . . ?
C33 C28 C27 122.3(4) . . ?
C28 C29 C30 119.7(5) . . ?
C28 C29 H29 120.1 . . ?
C30 C29 H29 120.1 . . ?
C31 C30 C29 118.6(4) . . ?
C31 C30 H30 120.7 . . ?
C29 C30 H30 120.7 . . ?
C30 C31 C32 123.7(4) . . ?
C30 C31 N4 118.5(4) . . ?
C32 C31 N4 117.7(5) . . ?
C33 C32 C31 117.8(5) . . ?
C33 C32 H32 121.1 . . ?
C31 C32 H32 121.1 . . ?
C32 C33 C28 120.2(4) . . ?
C32 C33 H33 119.9 . . ?
C28 C33 H33 119.9 . . ?
H11W O1W H12W 108.8 . . ?
H21W O2W H22W 107.7 . . ?
H31W O3W H32W 108.9 . . ?
H41W O4W H42W 107.5 . . ?

loop_
_geom_bond_atom_site_label_1
_geom_bond_atom_site_label_2
_geom_bond_distance
_geom_bond_site_symmetry_2
_geom_bond_publ_flag
O1 C11 1.424(4) . ?
O1 C12 1.440(4) . ?
O2 C9 1.231(4) . ?
N1 C9 1.387(4) . ?
N1 C6 1.404(5) . ?
N1 C8 1.492(4) . ?
N2 C15 1.503(5) . ?
N2 C16 1.514(5) . ?
N2 C21 1.535(4) . ?
N2 H2C 0.9300 . ?
C1 C2 1.392(5) . ?
C1 C6 1.401(5) . ?
C1 H1 0.9500 . ?
C2 C3 1.380(6) . ?
C2 H2 0.9500 . ?
C3 C4 1.397(5) . ?
C3 H3C 0.9500 . ?
C4 C5 1.385(5) . ?
C4 H4 0.9500 . ?
C5 C6 1.401(5) . ?
C5 C7 1.513(5) . ?
C7 C17 1.545(5) . ?
C7 C21 1.554(5) . ?
C7 C8 1.563(5) . ?
C8 C18 1.530(4) . ?
C8 H8 1.0000 . ?
C9 C10 1.503(5) . ?
C10 C11 1.544(5) . ?
C10 H10A 0.9900 . ?
C10 H10B 0.9900 . ?
C11 C18 1.534(5) . ?
C11 H11 1.0000 . ?
C12 C13 1.491(6) . ?
C12 H12A 0.9900 . ?
C12 H12B 0.9900 . ?
C13 C14 1.333(6) . ?
C13 H13 0.9500 . ?
C14 C15 1.508(5) . ?
C14 C19 1.525(5) . ?
C15 H15A 0.9900 . ?
C15 H15B 0.9900 . ?
C16 C17 1.512(5) . ?
C16 H16A 0.9900 . ?
C16 H16B 0.9900 . ?
C17 H17A 0.9900 . ?
C17 H17B 0.9900 . ?
C18 C19 1.545(5) . ?
C18 H18 1.0000 . ?
C19 C20 1.530(5) . ?
C19 H19 1.0000 . ?
C20 C21 1.514(5) . ?
C20 H20A 0.9900 . ?
C20 H20B 0.9900 . ?
C21 H21 1.0000 . ?
O1A C11A 1.428(4) . ?
O1A C12A 1.438(4) . ?
O2A C9A 1.233(4) . ?
N1A C9A 1.369(4) . ?
N1A C6A 1.417(4) . ?
N1A C8A 1.492(4) . ?
N2A C15A 1.497(5) . ?
N2A C16A 1.505(4) . ?
N2A C21A 1.531(4) . ?
N2A H2D 0.9300 . ?
C1A C2A 1.392(5) . ?
C1A C6A 1.394(4) . ?
C1A H1A 0.9500 . ?
C2A C3A 1.389(5) . ?
C2A H2A 0.9500 . ?
C3A C4A 1.395(5) . ?
C3A H3A 0.9500 . ?
C4A C5A 1.380(5) . ?
C4A H4A 0.9500 . ?
C5A C6A 1.398(4) . ?
C5A C7A 1.511(4) . ?
C7A C21A 1.531(5) . ?
C7A C17A 1.541(4) . ?
C7A C8A 1.563(5) . ?
C8A C18A 1.534(5) . ?
C8A H8A 1.0000 . ?
C9A C10A 1.507(5) . ?
C10A C11A 1.549(5) . ?
C10A H10C 0.9900 . ?
C10A H10D 0.9900 . ?
C11A C18A 1.541(5) . ?
C11A H11A 1.0000 . ?
C12A C13A 1.502(5) . ?
C12A H12C 0.9900 . ?
C12A H12D 0.9900 . ?
C13A C14A 1.339(5) . ?
C13A H13A 0.9500 . ?
C14A C19A 1.510(5) . ?
C14A C15A 1.513(5) . ?
C15A H15C 0.9900 . ?
C15A H15D 0.9900 . ?
C16A C17A 1.525(5) . ?
C16A H16C 0.9900 . ?
C16A H16D 0.9900 . ?
C17A H17C 0.9900 . ?
C17A H17D 0.9900 . ?
C18A C19A 1.537(5) . ?
C18A H18A 1.0000 . ?
C19A C20A 1.526(5) . ?
C19A H19A 1.0000 . ?
C20A C21A 1.527(5) . ?
C20A H20C 0.9900 . ?
C20A H20D 0.9900 . ?
C21A H21A 1.0000 . ?
O3 C22 1.278(5) . ?
O4 C22 1.244(5) . ?
O5 C26 1.275(6) . ?
O6 C26 1.233(5) . ?
O7 C27 1.236(6) . ?
O8 N4 1.220(7) . ?
O9 N4 1.221(6) . ?
N3 C27 1.365(5) . ?
N3 C23 1.455(5) . ?
N3 H3B 0.8800 . ?
N4 C31 1.479(6) . ?
C22 C23 1.538(5) . ?
C23 C24 1.550(5) . ?
C23 H23 1.0000 . ?
C24 C25 1.506(7) . ?
C24 H24A 0.9900 . ?
C24 H24B 0.9900 . ?
C25 C26 1.531(5) . ?
C25 H25A 0.9900 . ?
C25 H25B 0.9900 . ?
C27 C28 1.496(6) . ?
C28 C29 1.396(6) . ?
C28 C33 1.409(7) . ?
C29 C30 1.396(6) . ?
C29 H29 0.9500 . ?
C30 C31 1.359(7) . ?
C30 H30 0.9500 . ?
C31 C32 1.388(6) . ?
C32 C33 1.383(6) . ?
C32 H32 0.9500 . ?
C33 H33 0.9500 . ?
O1W H11W 0.8601 . ?
O1W H12W 0.8600 . ?
O2W H21W 0.8600 . ?
O2W H22W 0.8600 . ?
O3W H31W 0.8600 . ?
O3W H32W 0.8599 . ?
O4W H41W 0.8600 . ?
O4W H42W 0.8599 . ?

loop_
_geom_hbond_atom_site_label_D
_geom_hbond_atom_site_label_H
_geom_hbond_atom_site_label_A
_geom_hbond_distance_DH
_geom_hbond_distance_HA
_geom_hbond_distance_DA
_geom_hbond_angle_DHA
_geom_hbond_site_symmetry_A
N2 H2C O3 0.93 1.70 2.634(4) 176.3 .
N2A H2D O5 0.93 1.70 2.623(4) 173.5 .
O1W H11W O3 0.86 2.01 2.873(4) 176.8 1_655
O1W H12W O2W 0.86 2.03 2.887(5) 170.6 .
O2W H21W O3W 0.86 1.91 2.656(5) 143.6 .
O2W H22W O6 0.86 1.84 2.688(5) 167.3 1_655
O3W H31W O4W 0.86 1.88 2.737(5) 170.8 .
O3W H32W O5 0.86 1.83 2.686(5) 173.9 .
O4W H41W O4 0.86 2.04 2.825(5) 151.1 .
O4W H42W O7 0.86 1.97 2.794(5) 159.5 1_655
C16A H16D O2A 0.99 2.52 3.218(4) 127.7 3_546
C17A H17D O2A 0.99 2.61 3.289(4) 126.3 3_546
N3 H3B O4 0.88 2.23 2.628(4) 107.3 .

loop_
_geom_torsion_atom_site_label_1
_geom_torsion_atom_site_label_2
_geom_torsion_atom_site_label_3
_geom_torsion_atom_site_label_4
_geom_torsion
_geom_torsion_site_symmetry_1
_geom_torsion_site_symmetry_2
_geom_torsion_site_symmetry_3
_geom_torsion_site_symmetry_4
_geom_torsion_publ_flag
C6 C1 C2 C3 -1.3(5) . . . . ?
C1 C2 C3 C4 0.4(5) . . . . ?
C2 C3 C4 C5 0.5(5) . . . . ?
C3 C4 C5 C6 -0.4(5) . . . . ?
C3 C4 C5 C7 -174.4(3) . . . . ?
C2 C1 C6 C5 1.4(5) . . . . ?
C2 C1 C6 N1 -178.8(3) . . . . ?
C4 C5 C6 C1 -0.5(5) . . . . ?
C7 C5 C6 C1 174.5(3) . . . . ?
C4 C5 C6 N1 179.6(3) . . . . ?
C7 C5 C6 N1 -5.4(4) . . . . ?
C9 N1 C6 C1 20.7(5) . . . . ?
C8 N1 C6 C1 174.6(3) . . . . ?
C9 N1 C6 C5 -159.4(3) . . . . ?
C8 N1 C6 C5 -5.6(4) . . . . ?
C4 C5 C7 C17 68.3(5) . . . . ?
C6 C5 C7 C17 -106.1(3) . . . . ?
C4 C5 C7 C21 -46.7(5) . . . . ?
C6 C5 C7 C21 138.8(3) . . . . ?
C4 C5 C7 C8 -172.3(3) . . . . ?
C6 C5 C7 C8 13.3(3) . . . . ?
C9 N1 C8 C18 45.0(4) . . . . ?
C6 N1 C8 C18 -110.8(3) . . . . ?
C9 N1 C8 C7 169.4(3) . . . . ?
C6 N1 C8 C7 13.6(3) . . . . ?
C5 C7 C8 N1 -15.6(3) . . . . ?
C17 C7 C8 N1 103.8(3) . . . . ?
C21 C7 C8 N1 -142.7(3) . . . . ?
C5 C7 C8 C18 100.7(3) . . . . ?
C17 C7 C8 C18 -139.9(3) . . . . ?
C21 C7 C8 C18 -26.4(4) . . . . ?
C6 N1 C9 O2 -19.5(5) . . . . ?
C8 N1 C9 O2 -171.4(3) . . . . ?
C6 N1 C9 C10 161.2(3) . . . . ?
C8 N1 C9 C10 9.3(4) . . . . ?
O2 C9 C10 C11 141.1(4) . . . . ?
N1 C9 C10 C11 -39.6(4) . . . . ?
C12 O1 C11 C18 -67.2(4) . . . . ?
C12 O1 C11 C10 172.6(3) . . . . ?
C9 C10 C11 O1 134.3(3) . . . . ?
C9 C10 C11 C18 10.7(4) . . . . ?
C11 O1 C12 C13 89.8(4) . . . . ?
O1 C12 C13 C14 -66.6(5) . . . . ?
C12 C13 C14 C15 177.9(4) . . . . ?
C12 C13 C14 C19 -1.4(6) . . . . ?
C16 N2 C15 C14 75.4(4) . . . . ?
C21 N2 C15 C14 -46.8(4) . . . . ?
C13 C14 C15 N2 -126.6(4) . . . . ?
C19 C14 C15 N2 52.8(4) . . . . ?
C15 N2 C16 C17 -144.1(3) . . . . ?
C21 N2 C16 C17 -18.1(4) . . . . ?
N2 C16 C17 C7 39.0(4) . . . . ?
C5 C7 C17 C16 -168.6(3) . . . . ?
C21 C7 C17 C16 -44.2(4) . . . . ?
C8 C7 C17 C16 77.2(4) . . . . ?
N1 C8 C18 C11 -72.0(3) . . . . ?
C7 C8 C18 C11 172.6(3) . . . . ?
N1 C8 C18 C19 156.5(3) . . . . ?
C7 C8 C18 C19 41.1(4) . . . . ?
O1 C11 C18 C8 -73.6(4) . . . . ?
C10 C11 C18 C8 43.4(4) . . . . ?
O1 C11 C18 C19 54.3(4) . . . . ?
C10 C11 C18 C19 171.3(3) . . . . ?
C13 C14 C19 C20 177.9(3) . . . . ?
C15 C14 C19 C20 -1.5(4) . . . . ?
C13 C14 C19 C18 58.2(5) . . . . ?
C15 C14 C19 C18 -121.2(3) . . . . ?
C8 C18 C19 C14 60.4(4) . . . . ?
C11 C18 C19 C14 -65.5(4) . . . . ?
C8 C18 C19 C20 -61.0(4) . . . . ?
C11 C18 C19 C20 173.1(3) . . . . ?
C14 C19 C20 C21 -55.6(4) . . . . ?
C18 C19 C20 C21 69.0(3) . . . . ?
C19 C20 C21 N2 61.3(4) . . . . ?
C19 C20 C21 C7 -56.3(4) . . . . ?
C15 N2 C21 C20 -8.6(4) . . . . ?
C16 N2 C21 C20 -133.3(3) . . . . ?
C15 N2 C21 C7 115.2(3) . . . . ?
C16 N2 C21 C7 -9.6(4) . . . . ?
C5 C7 C21 C20 -86.0(4) . . . . ?
C17 C7 C21 C20 153.3(3) . . . . ?
C8 C7 C21 C20 33.8(4) . . . . ?
C5 C7 C21 N2 153.3(3) . . . . ?
C17 C7 C21 N2 32.6(3) . . . . ?
C8 C7 C21 N2 -86.9(3) . . . . ?
C6A C1A C2A C3A -1.0(5) . . . . ?
C1A C2A C3A C4A -0.5(6) . . . . ?
C2A C3A C4A C5A 0.8(5) . . . . ?
C3A C4A C5A C6A 0.4(5) . . . . ?
C3A C4A C5A C7A -175.6(3) . . . . ?
C2A C1A C6A C5A 2.2(5) . . . . ?
C2A C1A C6A N1A -178.6(3) . . . . ?
C4A C5A C6A C1A -1.9(5) . . . . ?
C7A C5A C6A C1A 174.7(3) . . . . ?
C4A C5A C6A N1A 178.7(3) . . . . ?
C7A C5A C6A N1A -4.6(4) . . . . ?
C9A N1A C6A C1A 26.9(5) . . . . ?
C8A N1A C6A C1A 172.9(3) . . . . ?
C9A N1A C6A C5A -153.8(3) . . . . ?
C8A N1A C6A C5A -7.8(4) . . . . ?
C4A C5A C7A C21A -44.3(5) . . . . ?
C6A C5A C7A C21A 139.4(3) . . . . ?
C4A C5A C7A C17A 71.7(5) . . . . ?
C6A C5A C7A C17A -104.6(3) . . . . ?
C4A C5A C7A C8A -169.5(3) . . . . ?
C6A C5A C7A C8A 14.2(4) . . . . ?
C9A N1A C8A C18A 41.3(4) . . . . ?
C6A N1A C8A C18A -107.3(3) . . . . ?
C9A N1A C8A C7A 164.9(3) . . . . ?
C6A N1A C8A C7A 16.3(3) . . . . ?
C5A C7A C8A N1A -17.9(3) . . . . ?
C21A C7A C8A N1A -142.9(3) . . . . ?
C17A C7A C8A N1A 102.2(3) . . . . ?
C5A C7A C8A C18A 99.0(3) . . . . ?
C21A C7A C8A C18A -26.0(4) . . . . ?
C17A C7A C8A C18A -140.9(3) . . . . ?
C6A N1A C9A O2A -21.1(5) . . . . ?
C8A N1A C9A O2A -164.5(3) . . . . ?
C6A N1A C9A C10A 160.9(3) . . . . ?
C8A N1A C9A C10A 17.6(4) . . . . ?
O2A C9A C10A C11A 131.6(4) . . . . ?
N1A C9A C10A C11A -50.5(4) . . . . ?
C12A O1A C11A C18A -62.9(4) . . . . ?
C12A O1A C11A C10A 177.5(3) . . . . ?
C9A C10A C11A O1A 142.1(3) . . . . ?
C9A C10A C11A C18A 18.5(4) . . . . ?
C11A O1A C12A C13A 87.8(4) . . . . ?
O1A C12A C13A C14A -66.3(4) . . . . ?
C12A C13A C14A C19A -2.8(6) . . . . ?
C12A C13A C14A C15A 179.9(3) . . . . ?
C16A N2A C15A C14A 77.1(3) . . . . ?
C21A N2A C15A C14A -46.2(4) . . . . ?
C13A C14A C15A N2A -129.4(4) . . . . ?
C19A C14A C15A N2A 53.2(4) . . . . ?
C15A N2A C16A C17A -142.0(3) . . . . ?
C21A N2A C16A C17A -15.4(4) . . . . ?
N2A C16A C17A C7A 35.7(3) . . . . ?
C5A C7A C17A C16A -165.6(3) . . . . ?
C21A C7A C17A C16A -42.3(3) . . . . ?
C8A C7A C17A C16A 80.5(3) . . . . ?
N1A C8A C18A C19A 156.6(3) . . . . ?
C7A C8A C18A C19A 40.6(4) . . . . ?
N1A C8A C18A C11A -70.9(3) . . . . ?
C7A C8A C18A C11A 173.1(3) . . . . ?
O1A C11A C18A C8A -77.5(3) . . . . ?
C10A C11A C18A C8A 39.1(3) . . . . ?
O1A C11A C18A C19A 51.9(4) . . . . ?
C10A C11A C18A C19A 168.6(3) . . . . ?
C13A C14A C19A C20A -178.9(3) . . . . ?
C15A C14A C19A C20A -1.5(4) . . . . ?
C13A C14A C19A C18A 61.7(5) . . . . ?
C15A C14A C19A C18A -120.9(3) . . . . ?
C8A C18A C19A C14A 59.7(4) . . . . ?
C11A C18A C19A C14A -67.7(4) . . . . ?
C8A C18A C19A C20A -61.2(3) . . . . ?
C11A C18A C19A C20A 171.4(3) . . . . ?
C14A C19A C20A C21A -55.9(4) . . . . ?
C18A C19A C20A C21A 68.3(3) . . . . ?
C19A C20A C21A N2A 62.3(3) . . . . ?
C19A C20A C21A C7A -55.9(4) . . . . ?
C15A N2A C21A C20A -9.4(4) . . . . ?
C16A N2A C21A C20A -135.4(3) . . . . ?
C15A N2A C21A C7A 115.0(3) . . . . ?
C16A N2A C21A C7A -11.0(4) . . . . ?
C5A C7A C21A C20A -84.6(4) . . . . ?
C17A C7A C21A C20A 153.6(3) . . . . ?
C8A C7A C21A C20A 33.8(4) . . . . ?
C5A C7A C21A N2A 154.4(3) . . . . ?
C17A C7A C21A N2A 32.6(3) . . . . ?
C8A C7A C21A N2A -87.2(3) . . . . ?
C27 N3 C23 C22 171.4(3) . . . . ?
C27 N3 C23 C24 -69.0(5) . . . . ?
O4 C22 C23 N3 5.6(5) . . . . ?
O3 C22 C23 N3 -177.7(3) . . . . ?
O4 C22 C23 C24 -115.1(4) . . . . ?
O3 C22 C23 C24 61.6(5) . . . . ?
N3 C23 C24 C25 -56.0(5) . . . . ?
C22 C23 C24 C25 63.0(4) . . . . ?
C23 C24 C25 C26 -165.2(3) . . . . ?
C24 C25 C26 O6 2.9(6) . . . . ?
C24 C25 C26 O5 -178.2(4) . . . . ?
C23 N3 C27 O7 -15.5(6) . . . . ?
C23 N3 C27 C28 163.3(3) . . . . ?
O7 C27 C28 C29 -16.4(6) . . . . ?
N3 C27 C28 C29 164.8(4) . . . . ?
O7 C27 C28 C33 158.3(4) . . . . ?
N3 C27 C28 C33 -20.6(6) . . . . ?
C33 C28 C29 C30 2.0(6) . . . . ?
C27 C28 C29 C30 176.7(4) . . . . ?
C28 C29 C30 C31 -1.6(6) . . . . ?
C29 C30 C31 C32 0.2(7) . . . . ?
C29 C30 C31 N4 -179.7(4) . . . . ?
O9 N4 C31 C30 -21.0(6) . . . . ?
O8 N4 C31 C30 161.3(5) . . . . ?
O9 N4 C31 C32 159.1(5) . . . . ?
O8 N4 C31 C32 -18.7(7) . . . . ?
C30 C31 C32 C33 0.8(7) . . . . ?
N4 C31 C32 C33 -179.2(4) . . . . ?
C31 C32 C33 C28 -0.4(6) . . . . ?
C29 C28 C33 C32 -0.9(6) . . . . ?
C27 C28 C33 C32 -175.5(4) . . . . ?

loop_
_refine_ls_abs_structure_details
'Flack H D (1983), Acta Cryst. A39, 876'
'Robertson J H and Beevers C A (1951), Acta Crystallogr. 4, 270'

loop_
_cod_related_entry_id
_cod_related_entry_database
_cod_related_entry_code
1 ChemSpider 21197795
